data_7128552
loop_
_publ_author_name
'Xi, Jinhu'
'Wu, Xinjie'
'Huang, Mengmeng'
'Kim, Jung Keun'
'Zhang, Jianye'
'Li, Yabo'
'Wu, Yangjie'

_publ_section_title
;
 A visible-light-induced photocatalyst-free approach for C-3 dicarbonyl
 coumarin production.
;
_journal_issue 59
_journal_name_full 'Chemical communications (Cambridge, England)'
_journal_page_first 7308
_journal_page_last 7311
_journal_paper_doi 10.1039/d1cc02399c
_journal_volume 57
_journal_year 2021
_chemical_formula_moiety 'C25 H18 O4'
_chemical_formula_sum 'C25 H18 O4'
_chemical_formula_weight 382.39
_space_group_crystal_system monoclinic
_space_group_IT_number 14
_space_group_name_Hall '-P 2yn'
_space_group_name_H-M_alt 'P 1 21/n 1'
_atom_sites_solution_hydrogens geom
_atom_sites_solution_primary direct
_audit_creation_date 2019-11-15
_audit_creation_method
;
Olex2 1.2
(compiled 2018.05.29 svn.r3508 for OlexSys, GUI svn.r5506)
;
_audit_update_record
;
2020-08-31 deposited with the CCDC.	2021-06-24 downloaded from the CCDC.
;
_cell_angle_alpha 90
_cell_angle_beta 94.995(4)
_cell_angle_gamma 90
_cell_formula_units_Z 4
_cell_length_a 14.5609(6)
_cell_length_b 9.3002(4)
_cell_length_c 14.7714(7)
_cell_measurement_reflns_used 1967
_cell_measurement_temperature 293(2)
_cell_measurement_theta_max 70.6180
_cell_measurement_theta_min 5.6300
_cell_volume 1992.74(15)
_computing_cell_refinement 'CrysAlisPro 1.171.40.53 (Rigaku OD, 2019)'
_computing_data_collection 'CrysAlisPro 1.171.40.53 (Rigaku OD, 2019)'
_computing_data_reduction 'CrysAlisPro 1.171.40.53 (Rigaku OD, 2019)'
_computing_molecular_graphics 'Olex2 (Dolomanov et al., 2009)'
_computing_publication_material 'Olex2 (Dolomanov et al., 2009)'
_computing_structure_refinement 'ShelXL (Sheldrick, 2015)'
_computing_structure_solution 'ShelXS (Sheldrick, 2008)'
_diffrn_ambient_temperature 293(2)
_diffrn_detector 'CCD plate'
_diffrn_detector_area_resol_mean 16.2312
_diffrn_detector_type Eos
_diffrn_measured_fraction_theta_full 0.999
_diffrn_measured_fraction_theta_max 0.999
_diffrn_measurement_details
;
List of Runs (angles in degrees, time in seconds):

  # Type    Start    End  Width  t~exp~   \w     \q     \k     \f   Frames
#--------------------------------------------------------------------------
  1  \w   -102.00 -15.00   1.00    1.00    --  -33.50 -57.00 -90.00   87
  2  \w    -57.00 -32.00   1.00    1.00    --  -33.50 178.00 -30.00   25
  3  \w     -3.00  71.00   1.00    1.00    --   36.47 -99.00 120.00   74
  4  \w     33.00  59.00   1.00    1.00    --   36.47 -99.00 150.00   26
  5  \w    -31.00   4.00   1.00    1.00    --   36.47 -77.00-120.00   35
  6  \w     12.00  78.00   1.00    1.00    --   36.47  77.00  30.00   66
  7  \w    -25.00  91.00   1.00    1.00    --   36.47   0.00  90.00  116
  8  \w     39.00 117.00   1.00    7.50    --  108.00 -45.00-150.00   78
  9  \w    107.00 141.00   1.00    7.50    --  108.00 111.00 120.00   34
 10  \w     86.00 176.00   1.00    7.50    --  108.00  30.00 -60.00   90
 11  \w    135.00 177.00   1.00    7.50    --  108.00  30.00  30.00   42
 12  \w     62.00 102.00   1.00    7.50    --  108.00 -94.00 -60.00   40
 13  \w    101.00 127.00   1.00    7.50    --  108.00  30.00  30.00   26
 14  \w     72.00 106.00   1.00    7.50    --  108.00 -94.00-150.00   34
 15  \w     42.00 104.00   1.00    7.50    --  108.00 -45.00 120.00   62
 16  \w     61.00 128.00   1.00    7.50    --  108.00 -45.00 -90.00   67
;
_diffrn_measurement_device 'four-circle diffractometer'
_diffrn_measurement_device_type 'Xcalibur, Eos, Gemini'
_diffrn_measurement_method '\w scans'
_diffrn_orient_matrix_type 'CrysAlisPro convention (1999,Acta A55,543-557)'
_diffrn_orient_matrix_UB_11 0.0690663000
_diffrn_orient_matrix_UB_12 0.0591311000
_diffrn_orient_matrix_UB_13 0.0758756000
_diffrn_orient_matrix_UB_21 0.0770654000
_diffrn_orient_matrix_UB_22 -0.0052414000
_diffrn_orient_matrix_UB_23 -0.0650151000
_diffrn_orient_matrix_UB_31 -0.0237555000
_diffrn_orient_matrix_UB_32 0.1547193000
_diffrn_orient_matrix_UB_33 -0.0311992000
_diffrn_radiation_monochromator graphite
_diffrn_radiation_probe x-ray
_diffrn_radiation_type CuK\a
_diffrn_radiation_wavelength 1.54184
_diffrn_reflns_av_R_equivalents 0.0250
_diffrn_reflns_av_unetI/netI 0.0343
_diffrn_reflns_Laue_measured_fraction_full 0.999
_diffrn_reflns_Laue_measured_fraction_max 0.999
_diffrn_reflns_limit_h_max 16
_diffrn_reflns_limit_h_min -17
_diffrn_reflns_limit_k_max 11
_diffrn_reflns_limit_k_min -8
_diffrn_reflns_limit_l_max 16
_diffrn_reflns_limit_l_min -17
_diffrn_reflns_number 7221
_diffrn_reflns_point_group_measured_fraction_full 0.999
_diffrn_reflns_point_group_measured_fraction_max 0.999
_diffrn_reflns_theta_full 67.080
_diffrn_reflns_theta_max 67.080
_diffrn_reflns_theta_min 4.089
_diffrn_source 'fine-focus sealed X-ray tube'
_diffrn_source_type 'Enhance (Cu) X-ray Source'
_exptl_absorpt_coefficient_mu 0.698
_exptl_absorpt_correction_T_max 1.00000
_exptl_absorpt_correction_T_min 0.93490
_exptl_absorpt_correction_type multi-scan
_exptl_absorpt_process_details
;
CrysAlisPro 1.171.40.53 (Rigaku Oxford Diffraction, 2019)
Empirical absorption correction using spherical harmonics,
 implemented in SCALE3 ABSPACK scaling algorithm.
;
_exptl_crystal_colour yellow
_exptl_crystal_colour_primary yellow
_exptl_crystal_density_diffrn 1.275
_exptl_crystal_description prism
_exptl_crystal_F_000 800
_exptl_crystal_size_max 0.22
_exptl_crystal_size_mid 0.15
_exptl_crystal_size_min 0.1
_refine_diff_density_max 0.133
_refine_diff_density_min -0.173
_refine_diff_density_rms 0.034
_refine_ls_extinction_method none
_refine_ls_goodness_of_fit_ref 1.028
_refine_ls_hydrogen_treatment constr
_refine_ls_matrix_type full
_refine_ls_number_parameters 264
_refine_ls_number_reflns 3554
_refine_ls_number_restraints 0
_refine_ls_restrained_S_all 1.028
_refine_ls_R_factor_all 0.0667
_refine_ls_R_factor_gt 0.0477
_refine_ls_shift/su_max 0.000
_refine_ls_shift/su_mean 0.000
_refine_ls_structure_factor_coef Fsqd
_refine_ls_weighting_details 'w=1/[\s^2^(Fo^2^)+(0.0630P)^2^+0.1648P] where P=(Fo^2^+2Fc^2^)/3'
_refine_ls_weighting_scheme calc
_refine_ls_wR_factor_gt 0.1199
_refine_ls_wR_factor_ref 0.1383
_reflns_Friedel_coverage 0.000
_reflns_number_gt 2600
_reflns_number_total 3554
_reflns_threshold_expression 'I > 2\s(I)'
_cod_data_source_file d1cc02399c2.cif
_cod_data_source_block 201911294
_cod_depositor_comments 'Adding full bibliography for 7128552--7128554.cif.'
_cod_database_code 7128552
_shelx_shelxl_version_number 2014/7
_chemical_oxdiff_formula C40H40O2N4
_shelx_space_group_comment
;
The symmetry employed for this shelxl refinement is uniquely defined
by the following loop, which should always be used as a source of
symmetry information in preference to the above space-group names.
They are only intended as comments.
;
_shelx_estimated_absorpt_t_max 0.934
_shelx_estimated_absorpt_t_min 0.862
_reflns_odcompleteness_completeness 99.82
_reflns_odcompleteness_iscentric 1
_reflns_odcompleteness_theta 66.97
_olex2_refinement_description
;
1. Fixed Uiso
 At 1.2 times of:
  All C(H) groups
 At 1.5 times of:
  All C(H,H,H) groups
2.a Aromatic/amide H refined with riding coordinates:
 C1(H1), C2(H2), C3(H3), C4(H4), C5(H5), C15(H15), C17(H17), C21(H21),
 C22(H22), C23(H23), C24(H24), C25(H25)
2.b Idealised Me refined as rotating group:
 C18(H18A,H18B,H18C), C19(H19A,H19B,H19C)
;
_olex2_submission_special_instructions 'No special instructions were received'
_oxdiff_exptl_absorpt_empirical_details
;
Empirical correction (ABSPACK) includes:
- Absorption correction using spherical harmonics
- Frame scaling
;
_oxdiff_exptl_absorpt_empirical_full_max 1.227
_oxdiff_exptl_absorpt_empirical_full_min 0.911

loop_
_space_group_symop_operation_xyz
'x, y, z'
'-x+1/2, y+1/2, -z+1/2'
'-x, -y, -z'
'x-1/2, -y-1/2, z-1/2'

loop_
_atom_site_label
_atom_site_type_symbol
_atom_site_fract_x
_atom_site_fract_y
_atom_site_fract_z
_atom_site_U_iso_or_equiv
_atom_site_adp_type
_atom_site_occupancy
_atom_site_site_symmetry_order
_atom_site_calc_flag
_atom_site_refinement_flags_posn
_atom_site_refinement_flags_adp
_atom_site_refinement_flags_occupancy
_atom_site_disorder_assembly
_atom_site_disorder_group
C1 C -0.07075(16) 0.6390(2) 0.19635(16) 0.0688(6) Uani 1 1 d . . . . .
H1 H -0.0515 0.6708 0.2546 0.083 Uiso 1 1 calc R . . . .
C2 C -0.12267(18) 0.7278(3) 0.13716(19) 0.0823(7) Uani 1 1 d . . . . .
H2 H -0.1390 0.8189 0.1561 0.099 Uiso 1 1 calc R . . . .
C3 C -0.15048(19) 0.6826(3) 0.05041(19) 0.0869(7) Uani 1 1 d . . . . .
H3 H -0.1845 0.7437 0.0105 0.104 Uiso 1 1 calc R . . . .
C4 C -0.12789(17) 0.5470(3) 0.02277(17) 0.0845(7) Uani 1 1 d . . . . .
H4 H -0.1472 0.5163 -0.0357 0.101 Uiso 1 1 calc R . . . .
C5 C -0.07664(16) 0.4560(3) 0.08147(16) 0.0728(6) Uani 1 1 d . . . . .
H5 H -0.0618 0.3641 0.0626 0.087 Uiso 1 1 calc R . . . .
C6 C -0.04726(14) 0.5020(2) 0.16884(14) 0.0593(5) Uani 1 1 d . . . . .
C7 C 0.00562(16) 0.4016(2) 0.23021(14) 0.0640(5) Uani 1 1 d . . . . .
C8 C 0.05471(15) 0.4544(2) 0.32051(15) 0.0622(5) Uani 1 1 d . . . . .
C9 C -0.05878(14) 0.3442(2) 0.41376(13) 0.0592(5) Uani 1 1 d . . . . .
C10 C 0.03868(14) 0.3650(2) 0.40203(13) 0.0566(4) Uani 1 1 d . . . . .
C11 C 0.10603(13) 0.3072(2) 0.46032(13) 0.0542(4) Uani 1 1 d . . . . .
C12 C 0.07928(13) 0.2164(2) 0.53347(12) 0.0532(4) Uani 1 1 d . . . . .
C13 C -0.01428(13) 0.1970(2) 0.54297(13) 0.0531(4) Uani 1 1 d . . . . .
C14 C -0.04702(14) 0.1092(2) 0.60925(13) 0.0566(4) Uani 1 1 d . . . . .
C15 C 0.01821(15) 0.0354(2) 0.66496(13) 0.0609(5) Uani 1 1 d . . . . .
H15 H -0.0017 -0.0248 0.7096 0.073 Uiso 1 1 calc R . . . .
C16 C 0.11253(15) 0.0474(2) 0.65704(14) 0.0609(5) Uani 1 1 d . . . . .
C17 C 0.14208(14) 0.1382(2) 0.59220(13) 0.0582(5) Uani 1 1 d . . . . .
H17 H 0.2050 0.1482 0.5870 0.070 Uiso 1 1 calc R . . . .
C18 C -0.14883(15) 0.0959(3) 0.61793(16) 0.0695(6) Uani 1 1 d . . . . .
H18A H -0.1747 0.1898 0.6249 0.104 Uiso 1 1 calc GR . . . .
H18B H -0.1588 0.0383 0.6701 0.104 Uiso 1 1 calc GR . . . .
H18C H -0.1780 0.0511 0.5643 0.104 Uiso 1 1 calc GR . . . .
C19 C 0.18055(19) -0.0415(3) 0.71686(17) 0.0809(7) Uani 1 1 d . . . . .
H19A H 0.2009 -0.1216 0.6828 0.121 Uiso 1 1 calc GR . . . .
H19B H 0.1513 -0.0761 0.7684 0.121 Uiso 1 1 calc GR . . . .
H19C H 0.2326 0.0170 0.7373 0.121 Uiso 1 1 calc GR . . . .
C20 C 0.20537(14) 0.3286(2) 0.44717(14) 0.0571(5) Uani 1 1 d . . . . .
C21 C 0.24206(16) 0.2754(2) 0.37029(15) 0.0662(5) Uani 1 1 d . . . . .
H21 H 0.2039 0.2282 0.3260 0.079 Uiso 1 1 calc R . . . .
C22 C 0.33466(18) 0.2918(3) 0.35882(19) 0.0809(7) Uani 1 1 d . . . . .
H22 H 0.3589 0.2545 0.3076 0.097 Uiso 1 1 calc R . . . .
C23 C 0.39078(17) 0.3635(3) 0.4235(2) 0.0905(8) Uani 1 1 d . . . . .
H23 H 0.4530 0.3757 0.4156 0.109 Uiso 1 1 calc R . . . .
C24 C 0.35514(17) 0.4170(3) 0.4995(2) 0.0898(8) Uani 1 1 d . . . . .
H24 H 0.3933 0.4662 0.5427 0.108 Uiso 1 1 calc R . . . .
C25 C 0.26313(16) 0.3986(3) 0.51249(17) 0.0728(6) Uani 1 1 d . . . . .
H25 H 0.2399 0.4332 0.5650 0.087 Uiso 1 1 calc R . . . .
O1 O 0.01931(15) 0.27649(18) 0.21210(12) 0.0913(6) Uani 1 1 d . . . . .
O2 O 0.10805(13) 0.55312(18) 0.32126(12) 0.0841(5) Uani 1 1 d . . . . .
O3 O -0.08110(9) 0.26419(16) 0.48531(9) 0.0601(3) Uani 1 1 d . . . . .
O4 O -0.12050(11) 0.39793(19) 0.36488(11) 0.0765(4) Uani 1 1 d . . . . .

loop_
_atom_site_aniso_label
_atom_site_aniso_U_11
_atom_site_aniso_U_22
_atom_site_aniso_U_33
_atom_site_aniso_U_23
_atom_site_aniso_U_13
_atom_site_aniso_U_12
C1 0.0780(14) 0.0606(12) 0.0661(13) 0.0004(10) -0.0036(11) -0.0065(10)
C2 0.0900(16) 0.0667(13) 0.0870(17) 0.0033(12) -0.0101(13) 0.0013(12)
C3 0.0808(16) 0.0929(18) 0.0828(17) 0.0125(14) -0.0162(13) 0.0017(14)
C4 0.0727(14) 0.114(2) 0.0633(14) -0.0044(14) -0.0124(11) -0.0026(14)
C5 0.0722(13) 0.0824(15) 0.0632(13) -0.0089(11) 0.0026(10) -0.0043(11)
C6 0.0616(10) 0.0612(11) 0.0550(10) 0.0006(9) 0.0047(8) -0.0108(9)
C7 0.0787(13) 0.0554(11) 0.0585(11) 0.0023(9) 0.0095(10) -0.0046(9)
C8 0.0651(11) 0.0549(11) 0.0657(12) 0.0021(9) 0.0000(9) 0.0001(9)
C9 0.0619(11) 0.0615(11) 0.0531(11) -0.0038(9) -0.0010(9) 0.0019(9)
C10 0.0598(10) 0.0559(10) 0.0538(10) -0.0035(8) 0.0019(8) -0.0021(8)
C11 0.0572(10) 0.0539(10) 0.0511(10) -0.0083(8) 0.0031(8) -0.0013(8)
C12 0.0570(10) 0.0529(10) 0.0492(10) -0.0067(8) 0.0019(8) 0.0011(8)
C13 0.0568(10) 0.0556(10) 0.0460(9) -0.0069(8) -0.0003(8) -0.0004(8)
C14 0.0611(11) 0.0561(10) 0.0521(10) -0.0103(8) 0.0031(8) -0.0072(8)
C15 0.0765(13) 0.0560(11) 0.0498(10) -0.0026(8) 0.0036(9) -0.0067(9)
C16 0.0700(12) 0.0591(11) 0.0522(10) -0.0049(9) -0.0024(9) 0.0023(9)
C17 0.0552(10) 0.0627(11) 0.0557(11) -0.0056(9) 0.0005(8) 0.0018(8)
C18 0.0677(12) 0.0746(13) 0.0664(13) -0.0044(10) 0.0068(10) -0.0142(10)
C19 0.0868(15) 0.0829(15) 0.0707(14) 0.0116(12) -0.0062(12) 0.0092(13)
C20 0.0581(10) 0.0539(10) 0.0594(11) 0.0007(8) 0.0057(8) 0.0001(8)
C21 0.0748(13) 0.0643(12) 0.0602(12) -0.0002(9) 0.0092(10) 0.0005(10)
C22 0.0836(15) 0.0822(15) 0.0816(16) 0.0061(13) 0.0332(13) 0.0097(13)
C23 0.0604(13) 0.0979(19) 0.116(2) 0.0006(17) 0.0219(14) -0.0062(13)
C24 0.0629(13) 0.0910(17) 0.115(2) -0.0250(16) 0.0048(14) -0.0145(12)
C25 0.0638(12) 0.0763(14) 0.0782(15) -0.0191(12) 0.0055(11) -0.0026(10)
O1 0.1389(17) 0.0614(10) 0.0718(11) -0.0054(8) -0.0001(10) 0.0113(10)
O2 0.0936(12) 0.0693(10) 0.0859(11) 0.0163(8) -0.0129(9) -0.0205(9)
O3 0.0541(7) 0.0704(8) 0.0553(7) 0.0005(6) 0.0011(6) 0.0001(6)
O4 0.0649(9) 0.0923(11) 0.0704(10) 0.0117(8) -0.0043(7) 0.0128(8)

loop_
_atom_type_symbol
_atom_type_description
_atom_type_scat_dispersion_real
_atom_type_scat_dispersion_imag
_atom_type_scat_source
C C 0.0181 0.0091 'International Tables Vol C Tables 4.2.6.8 and 6.1.1.4'
H H 0.0000 0.0000 'International Tables Vol C Tables 4.2.6.8 and 6.1.1.4'
O O 0.0492 0.0322 'International Tables Vol C Tables 4.2.6.8 and 6.1.1.4'

loop_
_geom_angle_atom_site_label_1
_geom_angle_atom_site_label_2
_geom_angle_atom_site_label_3
_geom_angle
_geom_angle_site_symmetry_1
_geom_angle_site_symmetry_3
_geom_angle_publ_flag
C2 C1 H1 120.0 . . ?
C2 C1 C6 119.9(2) . . ?
C6 C1 H1 120.0 . . ?
C1 C2 H2 119.7 . . ?
C3 C2 C1 120.6(3) . . ?
C3 C2 H2 119.7 . . ?
C2 C3 H3 120.1 . . ?
C4 C3 C2 119.9(2) . . ?
C4 C3 H3 120.1 . . ?
C3 C4 H4 119.8 . . ?
C3 C4 C5 120.4(2) . . ?
C5 C4 H4 119.8 . . ?
C4 C5 H5 120.0 . . ?
C4 C5 C6 119.9(2) . . ?
C6 C5 H5 120.0 . . ?
C1 C6 C5 119.3(2) . . ?
C1 C6 C7 122.07(19) . . ?
C5 C6 C7 118.6(2) . . ?
C6 C7 C8 120.68(18) . . ?
O1 C7 C6 124.0(2) . . ?
O1 C7 C8 115.1(2) . . ?
C10 C8 C7 115.24(17) . . ?
O2 C8 C7 120.2(2) . . ?
O2 C8 C10 124.2(2) . . ?
O3 C9 C10 117.89(17) . . ?
O4 C9 C10 123.6(2) . . ?
O4 C9 O3 118.42(19) . . ?
C9 C10 C8 113.00(17) . . ?
C11 C10 C8 125.08(19) . . ?
C11 C10 C9 121.92(19) . . ?
C10 C11 C12 118.46(18) . . ?
C10 C11 C20 121.34(18) . . ?
C12 C11 C20 120.11(17) . . ?
C13 C12 C11 118.59(17) . . ?
C13 C12 C17 117.37(18) . . ?
C17 C12 C11 123.89(18) . . ?
C14 C13 C12 123.02(18) . . ?
O3 C13 C12 121.37(17) . . ?
O3 C13 C14 115.61(17) . . ?
C13 C14 C18 120.59(19) . . ?
C15 C14 C13 116.77(18) . . ?
C15 C14 C18 122.64(19) . . ?
C14 C15 H15 118.6 . . ?
C14 C15 C16 122.8(2) . . ?
C16 C15 H15 118.6 . . ?
C15 C16 C19 120.4(2) . . ?
C17 C16 C15 118.61(19) . . ?
C17 C16 C19 120.9(2) . . ?
C12 C17 H17 119.3 . . ?
C16 C17 C12 121.43(19) . . ?
C16 C17 H17 119.3 . . ?
C14 C18 H18A 109.5 . . ?
C14 C18 H18B 109.5 . . ?
C14 C18 H18C 109.5 . . ?
H18A C18 H18B 109.5 . . ?
H18A C18 H18C 109.5 . . ?
H18B C18 H18C 109.5 . . ?
C16 C19 H19A 109.5 . . ?
C16 C19 H19B 109.5 . . ?
C16 C19 H19C 109.5 . . ?
H19A C19 H19B 109.5 . . ?
H19A C19 H19C 109.5 . . ?
H19B C19 H19C 109.5 . . ?
C21 C20 C11 120.43(18) . . ?
C25 C20 C11 120.62(19) . . ?
C25 C20 C21 118.9(2) . . ?
C20 C21 H21 119.7 . . ?
C22 C21 C20 120.7(2) . . ?
C22 C21 H21 119.7 . . ?
C21 C22 H22 120.1 . . ?
C23 C22 C21 119.7(2) . . ?
C23 C22 H22 120.1 . . ?
C22 C23 H23 120.0 . . ?
C24 C23 C22 120.0(2) . . ?
C24 C23 H23 120.0 . . ?
C23 C24 H24 119.7 . . ?
C23 C24 C25 120.7(2) . . ?
C25 C24 H24 119.7 . . ?
C20 C25 H25 120.1 . . ?
C24 C25 C20 119.9(2) . . ?
C24 C25 H25 120.1 . . ?
C9 O3 C13 121.60(15) . . ?

loop_
_geom_bond_atom_site_label_1
_geom_bond_atom_site_label_2
_geom_bond_distance
_geom_bond_site_symmetry_2
_geom_bond_publ_flag
C1 H1 0.9300 . ?
C1 C2 1.379(3) . ?
C1 C6 1.389(3) . ?
C2 H2 0.9300 . ?
C2 C3 1.375(4) . ?
C3 H3 0.9300 . ?
C3 C4 1.374(4) . ?
C4 H4 0.9300 . ?
C4 C5 1.383(4) . ?
C5 H5 0.9300 . ?
C5 C6 1.391(3) . ?
C6 C7 1.471(3) . ?
C7 C8 1.538(3) . ?
C7 O1 1.214(3) . ?
C8 C10 1.498(3) . ?
C8 O2 1.202(3) . ?
C9 C10 1.458(3) . ?
C9 O3 1.355(3) . ?
C9 O4 1.211(2) . ?
C10 C11 1.358(3) . ?
C11 C12 1.451(3) . ?
C11 C20 1.490(3) . ?
C12 C13 1.393(3) . ?
C12 C17 1.407(3) . ?
C13 C14 1.391(3) . ?
C13 O3 1.385(2) . ?
C14 C15 1.384(3) . ?
C14 C18 1.504(3) . ?
C15 H15 0.9300 . ?
C15 C16 1.393(3) . ?
C16 C17 1.374(3) . ?
C16 C19 1.514(3) . ?
C17 H17 0.9300 . ?
C18 H18A 0.9600 . ?
C18 H18B 0.9600 . ?
C18 H18C 0.9600 . ?
C19 H19A 0.9600 . ?
C19 H19B 0.9600 . ?
C19 H19C 0.9600 . ?
C20 C21 1.388(3) . ?
C20 C25 1.386(3) . ?
C21 H21 0.9300 . ?
C21 C22 1.382(3) . ?
C22 H22 0.9300 . ?
C22 C23 1.374(4) . ?
C23 H23 0.9300 . ?
C23 C24 1.370(4) . ?
C24 H24 0.9300 . ?
C24 C25 1.381(3) . ?
C25 H25 0.9300 . ?

loop_
_geom_torsion_atom_site_label_1
_geom_torsion_atom_site_label_2
_geom_torsion_atom_site_label_3
_geom_torsion_atom_site_label_4
_geom_torsion
_geom_torsion_site_symmetry_1
_geom_torsion_site_symmetry_2
_geom_torsion_site_symmetry_3
_geom_torsion_site_symmetry_4
_geom_torsion_publ_flag
C1 C2 C3 C4 1.2(5) . . . . ?
C1 C6 C7 C8 -13.1(3) . . . . ?
C1 C6 C7 O1 172.1(2) . . . . ?
C2 C1 C6 C5 0.0(3) . . . . ?
C2 C1 C6 C7 -178.2(2) . . . . ?
C2 C3 C4 C5 -0.5(4) . . . . ?
C3 C4 C5 C6 -0.4(4) . . . . ?
C4 C5 C6 C1 0.7(3) . . . . ?
C4 C5 C6 C7 178.8(2) . . . . ?
C5 C6 C7 C8 168.8(2) . . . . ?
C5 C6 C7 O1 -6.1(3) . . . . ?
C6 C1 C2 C3 -0.9(4) . . . . ?
C6 C7 C8 C10 131.9(2) . . . . ?
C6 C7 C8 O2 -54.4(3) . . . . ?
C7 C8 C10 C9 -54.0(2) . . . . ?
C7 C8 C10 C11 125.8(2) . . . . ?
C8 C10 C11 C12 -176.68(18) . . . . ?
C8 C10 C11 C20 -0.2(3) . . . . ?
C9 C10 C11 C12 3.1(3) . . . . ?
C9 C10 C11 C20 179.61(18) . . . . ?
C10 C9 O3 C13 -3.6(3) . . . . ?
C10 C11 C12 C13 -2.5(3) . . . . ?
C10 C11 C12 C17 172.99(18) . . . . ?
C10 C11 C20 C21 -63.1(3) . . . . ?
C10 C11 C20 C25 118.5(2) . . . . ?
C11 C12 C13 C14 178.22(17) . . . . ?
C11 C12 C13 O3 -1.1(3) . . . . ?
C11 C12 C17 C16 -176.20(18) . . . . ?
C11 C20 C21 C22 -178.4(2) . . . . ?
C11 C20 C25 C24 179.7(2) . . . . ?
C12 C11 C20 C21 113.3(2) . . . . ?
C12 C11 C20 C25 -65.0(3) . . . . ?
C12 C13 C14 C15 -2.4(3) . . . . ?
C12 C13 C14 C18 178.18(18) . . . . ?
C12 C13 O3 C9 4.2(3) . . . . ?
C13 C12 C17 C16 -0.7(3) . . . . ?
C13 C14 C15 C16 0.5(3) . . . . ?
C14 C13 O3 C9 -175.10(17) . . . . ?
C14 C15 C16 C17 1.1(3) . . . . ?
C14 C15 C16 C19 -177.0(2) . . . . ?
C15 C16 C17 C12 -1.0(3) . . . . ?
C17 C12 C13 C14 2.4(3) . . . . ?
C17 C12 C13 O3 -176.86(16) . . . . ?
C18 C14 C15 C16 179.98(19) . . . . ?
C19 C16 C17 C12 177.08(19) . . . . ?
C20 C11 C12 C13 -179.06(17) . . . . ?
C20 C11 C12 C17 -3.6(3) . . . . ?
C20 C21 C22 C23 -1.0(4) . . . . ?
C21 C20 C25 C24 1.3(4) . . . . ?
C21 C22 C23 C24 0.7(4) . . . . ?
C22 C23 C24 C25 0.6(5) . . . . ?
C23 C24 C25 C20 -1.6(4) . . . . ?
C25 C20 C21 C22 0.0(3) . . . . ?
O1 C7 C8 C10 -52.8(3) . . . . ?
O1 C7 C8 O2 120.9(3) . . . . ?
O2 C8 C10 C9 132.7(2) . . . . ?
O2 C8 C10 C11 -47.5(3) . . . . ?
O3 C9 C10 C8 179.69(17) . . . . ?
O3 C9 C10 C11 -0.1(3) . . . . ?
O3 C13 C14 C15 176.98(16) . . . . ?
O3 C13 C14 C18 -2.5(3) . . . . ?
O4 C9 C10 C8 -2.7(3) . . . . ?
O4 C9 C10 C11 177.5(2) . . . . ?
O4 C9 O3 C13 178.64(18) . . . . ?
